data_4500479
loop_
_publ_author_name
'Hathwar, Venkatesha R.'
'Guru Row, Tayur N.'

_publ_contact_author
;
 Prof. Dr. T. N. Guru Row
 Solid State and Structural Chemistry Unit
 Indian Institute of Science
 Bangalore, 560 012
 India
;
_publ_section_title
;
 Charge Density Analysis of Heterohalogen (Cl&#x00B7;&#x00B7;&#x00B7;F)
 and Homohalogen (F&#x00B7;&#x00B7;&#x00B7;F) Intermolecular Interactions
 in Molecular Crystals: Importance of the Extent of Polarizability
;
_journal_issue 4
_journal_name_full 'Crystal Growth &amp; Design'
_journal_page_first 1338
_journal_paper_doi 10.1021/cg1015862
_journal_volume 11
_journal_year 2011
_chemical_formula_moiety 'C7 H4 Cl F O2'
_chemical_formula_sum 'C7 H4 Cl F O2'
_chemical_formula_weight 174.55
_chemical_name_common '2-chloro-4-fluoro benzoic acid'
_space_group_IT_number 2
_symmetry_cell_setting triclinic
_symmetry_Int_Tables_number 2
_symmetry_space_group_name_Hall '-P 1'
_symmetry_space_group_name_H-M 'P -1'
_atom_sites_solution_primary direct
_atom_sites_solution_secondary difmap
_audit_conform_dict_location ftp://ftp.iucr.org/pub/cif_core.dic
_audit_conform_dict_name cif_core.dic
_audit_conform_dict_version 2.3
_audit_creation_date '04-Nov-11 T23:34:06-00:00'
_audit_creation_method 'XD routine XDCIF'
_cell_angle_alpha 77.092(2)
_cell_angle_beta 85.070(2)
_cell_angle_gamma 76.459(2)
_cell_formula_units_Z 2
_cell_length_a 3.7321(1)
_cell_length_b 7.7308(2)
_cell_length_c 12.0995(4)
_cell_measurement_reflns_used 1423
_cell_measurement_temperature 100(2)
_cell_measurement_theta_max 50.13
_cell_measurement_theta_min 1.73
_cell_volume 330.607(17)
_computing_cell_refinement 'SAINTPLUS (BRUKER-AXS)'
_computing_data_collection 'KAPPA APEX II (BRUKER-AXS)'
_computing_data_reduction 'SAINTPLUS (BRUKER-AXS)'
_computing_molecular_graphics 'XD2006   (Volkov et al, 2006)'
_computing_publication_material 'XD2006   (Volkov et al, 2006)'
_computing_structure_refinement 'XD2006   (Volkov et al, 2006)'
_computing_structure_solution 'SHELXS-97 (Sheldrick, 2008)'
_diffrn_ambient_temperature 100(2)
_diffrn_measured_fraction_theta_full 0.999
_diffrn_measured_fraction_theta_max 0.999
_diffrn_measurement_device_type 'Bruker Kappa APEX II CCD detector'
_diffrn_measurement_method '\f and \w scans'
_diffrn_radiation_monochromator graphite
_diffrn_radiation_probe x-ray
_diffrn_radiation_source 'fine-focus sealed tube'
_diffrn_radiation_type MoK\a
_diffrn_radiation_wavelength 0.71073
_diffrn_reflns_av_R_equivalents 0.0274
_diffrn_reflns_av_sigmaI/netI 0.0130
_diffrn_reflns_limit_h_max 8
_diffrn_reflns_limit_h_min -7
_diffrn_reflns_limit_k_max 16
_diffrn_reflns_limit_k_min -16
_diffrn_reflns_limit_l_max 26
_diffrn_reflns_limit_l_min 0
_diffrn_reflns_number 85814
_diffrn_reflns_theta_full 50.13
_diffrn_reflns_theta_max 50.13
_diffrn_reflns_theta_min 1.73
_exptl_absorpt_coefficient_mu 0.531
_exptl_absorpt_correction_T_max 0.9105
_exptl_absorpt_correction_T_min 0.8743
_exptl_absorpt_correction_type analytical
_exptl_absorpt_process_details 'Bruker AXS, 2008)'
_exptl_crystal_colour colorless
_exptl_crystal_density_diffrn 1.753
_exptl_crystal_density_method 'not measured'
_exptl_crystal_description block
_exptl_crystal_F_000 176
_exptl_crystal_size_max 0.26
_exptl_crystal_size_mid 0.21
_exptl_crystal_size_min 0.18
_refine_diff_density_max 0.194
_refine_diff_density_min -0.150
_refine_diff_density_rms 0.050
_refine_ls_extinction_method none
_refine_ls_goodness_of_fit_ref 0.974
_refine_ls_hydrogen_treatment mixed
_refine_ls_matrix_type full
_refine_ls_number_parameters 302
_refine_ls_number_reflns 6061
_refine_ls_number_restraints 0
_refine_ls_restrained_S_all 0.974
_refine_ls_R_factor_gt 0.0120
_refine_ls_R_Fsqd_factor 0.0208
_refine_ls_shift/su_max 0.000
_refine_ls_shift/su_mean 0.000
_refine_ls_structure_factor_coef Fsqd
_refine_ls_weighting_details 'calc w=1/[\s^2^(Fo^2^)+(0.0291P)^2^+0.5123P] where P=(Fo^2^+2Fc^2^)/3'
_refine_ls_weighting_scheme calc
_refine_ls_wR_factor_ref 0.0306
_reflns_number_gt 6061
_reflns_number_total 6951
_reflns_threshold_expression >3sigma(I)
_cod_data_source_file cg1015862_si_002.cif
_cod_data_source_block 1
_cod_depositor_comments
;
The following automatic conversions were performed:

'_symmetry_cell_setting' value 'Triclinic' changed to 'triclinic'
according to /home/saulius/struct/CIF-dictionaries/cif_core.dic
dictionary named 'cif_core.dic' version 2.4.1 from 2010-06-29.

Automatic conversion script
Id: cif_fix_values 1715 2011-07-08 13:25:40Z adriana 
;
_cod_original_cell_volume 330.61(2)
_cod_database_code 4500479
_atom_site_anharm_details
;
The atomic anharmonic pdf is approximated by a Gram-Charlier expansion
about the harmonic pdf, according to the expression :
 
      P(u) = (1 + Cijk*Hijk/3! + Dijkl*Hijkl/4!)*P(0)
 
The coefficients Cijk and Dijkl are refined in the least squares procedure.
The reported coefficients Cijk are multiplied by 1000 and Dijkl by 10000.
;

loop_
_symmetry_equiv_pos_site_id
_symmetry_equiv_pos_as_xyz
1 x,y,z
2 -x,-y,-z

loop_
_atom_local_axes_atom_label
_atom_local_axes_atom0
_atom_local_axes_ax1
_atom_local_axes_atom1
_atom_local_axes_atom2
_atom_local_axes_ax2
CL(1) C(2) Z CL(1) C(3) Y
F(1) C(4) Z F(1) C(3) Y
O(1) C(7) Z O(1) O(2) Y
O(2) H(2O) Z O(2) C(7) Y
C(1) C(6) Z C(1) C(2) Y
C(2) C(3) Z C(2) C(1) Y
C(3) H(3) Z C(3) C(4) Y
C(4) F(1) Z C(4) C(3) Y
C(5) H(5) Z C(5) C(4) Y
C(6) H(6) Z C(6) C(5) Y
C(7) O(1) Z C(7) O(2) Y
H(2O) O(2) Z H(2O) C(7) Y
H(3) C(3) Z H(3) C(4) Y
H(6) C(6) Z H(6) C(5) Y
H(5) C(5) Z H(5) C(4) Y

loop_
_atom_rho_multipole_atom_label
_atom_rho_multipole_coeff_Pv
_atom_rho_multipole_coeff_P00
_atom_rho_multipole_coeff_P11
_atom_rho_multipole_coeff_P1-1
_atom_rho_multipole_coeff_P10
_atom_rho_multipole_coeff_P20
_atom_rho_multipole_coeff_P21
_atom_rho_multipole_coeff_P2-1
_atom_rho_multipole_coeff_P22
_atom_rho_multipole_coeff_P2-2
_atom_rho_multipole_coeff_P30
_atom_rho_multipole_coeff_P31
_atom_rho_multipole_coeff_P3-1
_atom_rho_multipole_coeff_P32
_atom_rho_multipole_coeff_P3-2
_atom_rho_multipole_coeff_P33
_atom_rho_multipole_coeff_P3-3
_atom_rho_multipole_coeff_P40
_atom_rho_multipole_coeff_P41
_atom_rho_multipole_coeff_P4-1
_atom_rho_multipole_coeff_P42
_atom_rho_multipole_coeff_P4-2
_atom_rho_multipole_coeff_P43
_atom_rho_multipole_coeff_P4-3
_atom_rho_multipole_coeff_P44
_atom_rho_multipole_coeff_P4-4
_atom_rho_multipole_kappa
_atom_rho_multipole_kappa_prime0
_atom_rho_multipole_kappa_prime1
_atom_rho_multipole_kappa_prime2
_atom_rho_multipole_kappa_prime3
_atom_rho_multipole_kappa_prime4
Cl(1) 7.02(3) 0 0 0 -0.044(8) -0.178(11) 0 0 0.021(9) 0 0.103(7) 0 0 0 0.002(6) 0 0 0 0 0 0 0 0 0 0 0 1.058(3) 1.05(3) 1.052434 1.052434 1.052434 1.052434
F(1) 7.32(2) 0 -0.020(9) 0 -0.015(8) -0.090(8) -0.010(8) -0.037(8) -0.009(9) 0.024(8) 0.026(8) 0.018(8) 0 0.039(8) -0.005(7) -0.010(8) -0.016(8) 0 0 0 0 0 0 0 0 0 0.9899(15) 0.73(5) 0.726032 0.726032 0.726032 0.726032
O(1) 6.27(3) 0 -0.002(8) -0.011(6) -0.041(6) -0.023(7) 0.016(7) 0.023(6) -0.070(7) -0.014(7) -0.020(5) -0.009(5) -0.013(4) 0.080(5) 0.001(5) 0.024(5) 0.019(5) 0 0 0 0 0 0 0 0 0 0.992(2) 1.19(5) 1.185979 1.185979 1.185979 1.185979
O(2) 6.40(3) 0 -0.004(7) -0.022(6) -0.030(6) -0.003(7) -0.015(7) 0.029(6) 0.015(7) -0.001(7) 0.063(6) 0.004(5) -0.020(5) 0.033(6) -0.002(5) -0.017(6) 0.054(5) 0 0 0 0 0 0 0 0 0 0.984(2) 1.06(5) 1.061378 1.061378 1.061378 1.061378
C(1) 3.94(2) 0 -0.031(9) 0.023(10) 0.051(10) 0.070(9) -0.017(8) -0.032(8) -0.091(8) -0.018(8) 0.188(10) -0.013(9) 0.018(10) 0.153(9) -0.020(9) 0.006(8) 0.020(8) 0 0 0 0 0 0 0 0 0 1.025(2) 0.979(9) 0.979253 0.979253 0.979253 0.979253
C(2) 4.05(2) 0 0.005(9) 0.059(10) 0.037(10) 0.084(8) 0.018(8) -0.100(8) -0.104(8) 0.010(7) 0.237(10) 0.016(9) 0.008(9) 0.176(9) -0.011(9) -0.002(8) 0.021(8) 0 0 0 0 0 0 0 0 0 1.025(2) 0.979(9) 0.979253 0.979253 0.979253 0.979253
C(3) 3.90(3) 0 -0.004(9) -0.010(10) -0.010(11) 0.093(10) -0.000(8) -0.003(9) -0.111(9) 0.018(9) 0.222(10) -0.035(8) -0.018(10) 0.134(9) 0.018(9) -0.009(9) -0.009(9) 0 0 0 0 0 0 0 0 0 1.025(2) 0.979(9) 0.979253 0.979253 0.979253 0.979253
C(4) 3.89(2) 0 0.008(10) -0.025(10) -0.164(10) -0.027(9) -0.006(8) 0.027(9) -0.211(9) -0.005(9) 0.322(10) -0.012(9) -0.009(9) 0.160(10) 0.010(9) -0.011(9) 0.001(9) 0 0 0 0 0 0 0 0 0 1.025(2) 0.979(9) 0.979253 0.979253 0.979253 0.979253
C(5) 3.99(3) 0 -0.009(9) -0.019(10) -0.039(12) 0.058(10) 0.000(8) -0.004(9) -0.153(9) -0.002(9) 0.229(11) 0.011(9) 0.002(10) 0.146(10) 0.002(9) -0.006(9) 0.002(9) 0 0 0 0 0 0 0 0 0 1.025(2) 0.979(9) 0.979253 0.979253 0.979253 0.979253
C(6) 3.92(3) 0 -0.044(9) -0.008(11) -0.004(11) 0.108(10) 0.027(8) -0.015(9) -0.148(9) -0.008(8) 0.226(10) 0.011(8) -0.006(9) 0.132(9) 0.013(9) 0.001(9) 0.006(9) 0 0 0 0 0 0 0 0 0 1.025(2) 0.979(9) 0.979253 0.979253 0.979253 0.979253
C(7) 3.96(3) 0 -0.004(8) -0.034(9) 0.047(9) 0.182(9) 0.006(8) -0.013(8) -0.177(8) 0.025(8) 0.324(10) 0.006(9) 0.008(9) 0.247(9) 0.003(9) -0.008(8) -0.006(8) 0 0 0 0 0 0 0 0 0 1.025(2) 0.979(9) 0.979253 0.979253 0.979253 0.979253
H(2O) 0.702(15) 0 0 0 0.153(11) 0.0989(12) 0 0 0 0 0 0 0 0 0 0 0 0 0 0 0 0 0 0 0 0 1.2 1.2 1.2 1.2 1.2 1.2
H(3) 0.841(16) 0 0 0 0.170(11) 0.079(16) 0 0 0 0 0 0 0 0 0 0 0 0 0 0 0 0 0 0 0 0 1.2 1.2 1.2 1.2 1.2 1.2
H(6) 0.900(16) 0 0 0 0.130(11) 0.091(16) 0 0 0 0 0 0 0 0 0 0 0 0 0 0 0 0 0 0 0 0 1.2 1.2 1.2 1.2 1.2 1.2
H(5) 0.883(16) 0 0 0 0.179(12) 0.118(17) 0 0 0 0 0 0 0 0 0 0 0 0 0 0 0 0 0 0 0 0 1.2 1.2 1.2 1.2 1.2 1.2

loop_
_atom_site_aniso_label
_atom_site_aniso_U_11
_atom_site_aniso_U_22
_atom_site_aniso_U_33
_atom_site_aniso_U_12
_atom_site_aniso_U_13
_atom_site_aniso_U_23
Cl(1) 0.01832(8) 0.00920(7) 0.01264(7) -0.00463(4) 0.00266(4) -0.00230(4)
F(1) 0.02737(9) 0.01295(6) 0.01665(6) -0.00456(6) 0.00740(6) -0.00798(5)
O(1) 0.02777(12) 0.01248(8) 0.01597(8) -0.00921(8) 0.00942(8) -0.00709(7)
O(2) 0.02519(10) 0.01250(7) 0.01361(7) -0.00717(7) 0.00847(7) -0.00509(6)
C(1) 0.01184(6) 0.00899(5) 0.00957(5) -0.00272(4) 0.00116(4) -0.00271(4)
C(2) 0.01184(6) 0.00903(5) 0.00970(5) -0.00281(4) 0.00108(4) -0.00233(4)
C(3) 0.01484(7) 0.01033(6) 0.01058(5) -0.00316(5) 0.00238(4) -0.00324(4)
C(4) 0.01546(7) 0.01001(6) 0.01182(6) -0.00286(5) 0.00262(5) -0.00421(4)
C(5) 0.01677(7) 0.00934(5) 0.01279(6) -0.00354(5) 0.00259(5) -0.00333(4)
C(6) 0.01506(7) 0.00950(5) 0.01079(5) -0.00365(5) 0.00217(4) -0.00258(4)
C(7) 0.01356(6) 0.00968(5) 0.01003(5) -0.00324(5) 0.00176(4) -0.00319(4)
H(2O) 0.04519 0.025304 0.027181 -0.011247 0.015324 -0.013168
H(3) 0.039714 0.026417 0.017942 -0.010264 0.008756 -0.004074
H(6) 0.038443 0.02393 0.020274 -0.01112 0.009548 -0.002895
H(5) 0.045052 0.014621 0.031987 -0.009431 0.007273 -0.004934

loop_
_atom_site_label
_atom_site_type_symbol
_atom_site_fract_x
_atom_site_fract_y
_atom_site_fract_z
_atom_site_U_iso_or_equiv
_atom_site_occupancy
_atom_site_symmetry_multiplicity
Cl(1) Cl -0.07440(3) 0.480440(15) 0.345480(8) 0.013 1 2
F(1) F -0.26793(6) 1.11178(2) 0.408074(14) 0.019 1 2
O(1) O 0.25141(10) 0.48911(4) 0.11926(2) 0.018 1 2
O(2) O 0.46509(8) 0.72691(3) 0.020499(19) 0.017 1 2
C(1) C 0.13157(5) 0.76445(2) 0.190335(13) 0.01 1 2
C(2) C -0.02623(5) 0.70159(2) 0.297394(13) 0.01 1 2
C(3) C -0.15798(5) 0.81874(2) 0.371391(14) 0.012 1 2
C(4) C -0.13678(5) 0.99951(2) 0.336369(15) 0.012 1 2
C(5) C 0.01071(6) 1.06928(2) 0.231319(16) 0.013 1 2
C(6) C 0.14579(5) 0.94937(2) 0.159634(14) 0.012 1 2
C(7) C 0.28542(5) 0.64620(2) 0.108367(13) 0.011 1 2
H(2O) H 0.574661 0.645883 -0.02959 0.032 1 2
H(3) H -0.260522 0.768738 0.455552 0.028 1 2
H(6) H 0.264338 1.001568 0.07826 0.028 1 2
H(5) H 0.018327 1.211058 0.206162 0.031 1 2

loop_
_atom_type_symbol
_atom_type_description
_atom_type_scat_dispersion_real
_atom_type_scat_dispersion_imag
_atom_type_scat_source
C C 0.0033 0.0016 'International Tables Vol C Tables 4.2.6.8 and 6.1.1.4'
H H 0.0000 0.0000 'International Tables Vol C Tables 4.2.6.8 and 6.1.1.4'
O O 0.0106 0.0060 'International Tables Vol C Tables 4.2.6.8 and 6.1.1.4'
F F 0.0171 0.0103 'International Tables Vol C Tables 4.2.6.8 and 6.1.1.4'
Cl Cl 0.1484 0.1585 'International Tables Vol C Tables 4.2.6.8 and 6.1.1.4'

loop_
_geom_angle_atom_site_label_1
_geom_angle_atom_site_label_2
_geom_angle_atom_site_label_3
_geom_angle
_geom_angle_site_symmetry_1
_geom_angle_site_symmetry_2
_geom_angle_site_symmetry_3
_geom_angle_publ_flag
C(7) O(2) H(2O) 112.131(19) 1_555 1_555 1_555 yes
C(2) C(1) C(6) 118.052(15) 1_555 1_555 1_555 yes
C(2) C(1) C(7) 123.669(14) 1_555 1_555 1_555 yes
C(6) C(1) C(7) 118.278(14) 1_555 1_555 1_555 yes
CL(1) C(2) C(1) 123.464(13) 1_555 1_555 1_555 yes
CL(1) C(2) C(3) 115.718(12) 1_555 1_555 1_555 yes
C(1) C(2) C(3) 120.816(15) 1_555 1_555 1_555 yes
C(2) C(3) C(4) 118.488(15) 1_555 1_555 1_555 yes
C(2) C(3) H(3) 120.850(16) 1_555 1_555 1_555 yes
C(4) C(3) H(3) 120.581(15) 1_555 1_555 1_555 yes
F(1) C(4) C(3) 117.987(15) 1_555 1_555 1_555 yes
F(1) C(4) C(5) 118.900(16) 1_555 1_555 1_555 yes
C(3) C(4) C(5) 123.112(16) 1_555 1_555 1_555 yes
C(4) C(5) C(6) 117.408(16) 1_555 1_555 1_555 yes
C(4) C(5) H(5) 121.202(16) 1_555 1_555 1_555 yes
C(6) C(5) H(5) 121.388(16) 1_555 1_555 1_555 yes
C(1) C(6) C(5) 122.108(16) 1_555 1_555 1_555 yes
C(1) C(6) H(6) 119.793(15) 1_555 1_555 1_555 yes
C(5) C(6) H(6) 118.099(15) 1_555 1_555 1_555 yes
O(1) C(7) O(2) 122.285(19) 1_555 1_555 1_555 yes
O(1) C(7) C(1) 124.367(18) 1_555 1_555 1_555 yes
O(2) C(7) C(1) 113.347(15) 1_555 1_555 1_555 yes

loop_
_geom_bond_atom_site_label_1
_geom_bond_atom_site_label_2
_geom_bond_distance
_geom_bond_site_symmetry_1
_geom_bond_site_symmetry_2
_geom_bond_publ_flag
CL(1) C(2) 1.72494(16) 1_555 1_555 yes
F(1) C(4) 1.3454(2) 1_555 1_555 yes
O(1) C(7) 1.2272(3) 1_555 1_555 yes
O(2) C(7) 1.3215(3) 1_555 1_555 yes
O(2) H(2O) 0.9664(2) 1_555 1_555 yes
C(1) C(2) 1.4081(2) 1_555 1_555 yes
C(1) C(6) 1.4069(2) 1_555 1_555 yes
C(1) C(7) 1.4868(2) 1_555 1_555 yes
C(2) C(3) 1.3934(2) 1_555 1_555 yes
C(3) C(4) 1.3857(2) 1_555 1_555 yes
C(3) H(3) 1.07670(17) 1_555 1_555 yes
C(4) C(5) 1.3863(2) 1_555 1_555 yes
C(5) C(6) 1.3896(2) 1_555 1_555 yes
C(5) H(5) 1.07652(17) 1_555 1_555 yes
C(6) H(6) 1.07666(17) 1_555 1_555 yes

loop_
_geom_torsion_atom_site_label_1
_geom_torsion_atom_site_label_2
_geom_torsion_atom_site_label_3
_geom_torsion_atom_site_label_4
_geom_torsion
_geom_torsion_site_symmetry_1
_geom_torsion_site_symmetry_2
_geom_torsion_site_symmetry_3
_geom_torsion_site_symmetry_4
_geom_torsion_publ_flag
H(2O) O(2) C(7) O(1) -3.45(2) 1_555 1_555 1_555 1_555 yes
H(2O) O(2) C(7) C(1) 176.77(3) 1_555 1_555 1_555 1_555 yes
C(6) C(1) C(2) CL(1) 178.23(2) 1_555 1_555 1_555 1_555 yes
C(6) C(1) C(2) C(3) -1.163(16) 1_555 1_555 1_555 1_555 yes
C(2) C(1) C(6) C(5) 0.116(16) 1_555 1_555 1_555 1_555 yes
C(2) C(1) C(6) H(6) -179.88(3) 1_555 1_555 1_555 1_555 yes
C(7) C(1) C(2) CL(1) -2.098(13) 1_555 1_555 1_555 1_555 yes
C(2) C(1) C(7) O(1) 9.19(2) 1_555 1_555 1_555 1_555 yes
C(2) C(1) C(7) O(2) -171.04(3) 1_555 1_555 1_555 1_555 yes
C(7) C(1) C(2) C(3) 178.51(3) 1_555 1_555 1_555 1_555 yes
C(6) C(1) C(7) O(1) -171.14(3) 1_555 1_555 1_555 1_555 yes
C(6) C(1) C(7) O(2) 8.636(18) 1_555 1_555 1_555 1_555 yes
C(7) C(1) C(6) C(5) -179.57(3) 1_555 1_555 1_555 1_555 yes
C(7) C(1) C(6) H(6) 0.429(15) 1_555 1_555 1_555 1_555 yes
CL(1) C(2) C(3) C(4) -178.20(2) 1_555 1_555 1_555 1_555 yes
CL(1) C(2) C(3) H(3) 5.048(13) 1_555 1_555 1_555 1_555 yes
C(1) C(2) C(3) C(4) 1.239(16) 1_555 1_555 1_555 1_555 yes
C(1) C(2) C(3) H(3) -175.51(3) 1_555 1_555 1_555 1_555 yes
C(2) C(3) C(4) F(1) 179.39(3) 1_555 1_555 1_555 1_555 yes
C(2) C(3) C(4) C(5) -0.267(17) 1_555 1_555 1_555 1_555 yes
H(3) C(3) C(4) F(1) -3.846(17) 1_555 1_555 1_555 1_555 yes
H(3) C(3) C(4) C(5) 176.50(3) 1_555 1_555 1_555 1_555 yes
F(1) C(4) C(5) C(6) 179.60(3) 1_555 1_555 1_555 1_555 yes
F(1) C(4) C(5) H(5) -0.818(17) 1_555 1_555 1_555 1_555 yes
C(3) C(4) C(5) C(6) -0.740(17) 1_555 1_555 1_555 1_555 yes
C(3) C(4) C(5) H(5) 178.84(3) 1_555 1_555 1_555 1_555 yes
C(4) C(5) C(6) C(1) 0.808(17) 1_555 1_555 1_555 1_555 yes
C(4) C(5) C(6) H(6) -179.20(3) 1_555 1_555 1_555 1_555 yes
H(5) C(5) C(6) C(1) -178.77(3) 1_555 1_555 1_555 1_555 yes
H(5) C(5) C(6) H(6) 1.227(16) 1_555 1_555 1_555 1_555 yes

loop_
_atom_site_anharm_gc_c_label
_atom_site_anharm_gc_c_111
_atom_site_anharm_gc_c_222
_atom_site_anharm_gc_c_333
_atom_site_anharm_gc_c_112
_atom_site_anharm_gc_c_122
_atom_site_anharm_gc_c_113
_atom_site_anharm_gc_c_133
_atom_site_anharm_gc_c_223
_atom_site_anharm_gc_c_233
_atom_site_anharm_gc_c_123
Cl(1) 0.0036(2) -0.000017(17) -0.000011(4) -0.00025(6) -0.00005(2) 0.00012(3) -0.000050(8) 0.000016(6) 0.000021(4) 0.000026(9)

loop_
_atom_site_anharm_gc_d_label
_atom_site_anharm_gc_d_1111
_atom_site_anharm_gc_d_2222
_atom_site_anharm_gc_d_3333
_atom_site_anharm_gc_d_1112
_atom_site_anharm_gc_d_1222
_atom_site_anharm_gc_d_1113
_atom_site_anharm_gc_d_1333
_atom_site_anharm_gc_d_2223
_atom_site_anharm_gc_d_2333
_atom_site_anharm_gc_d_1122
_atom_site_anharm_gc_d_1133
_atom_site_anharm_gc_d_2233
_atom_site_anharm_gc_d_1123
_atom_site_anharm_gc_d_1223
_atom_site_anharm_gc_d_1233
Cl(1) 0.0002(5) -0.000042(19) 0.000012(3) 0.00023(9) 0.000067(16) 0.00016(5) 0.000003(4) -0.000013(5) -0.0000100(19) -0.00014(3) -0.000012(12) 0.000001(3) -0.000020(12) -0.000005(5) 0.000020(3)
